data_2228259
loop_
_publ_author_name
'Song, Ming-zhi'
'Fan, Chuangang'

_publ_section_title
;
 1-(2-Hydroxybenzoyl)thiosemicarbazide hemihydrate
;
_journal_coeditor_code CV2777
_journal_issue 12
_journal_name_full 'Acta Crystallographica Section E'
_journal_page_first o3048
_journal_paper_doi 10.1107/S1600536810044259
_journal_volume 66
_journal_year 2010
_chemical_formula_iupac 'C8 H10 N3 O2.5 S'
_chemical_formula_sum 'C8 H10 N3 O2.5 S'
_chemical_formula_weight 220.25
_chemical_name_systematic
;
1-(2-Hydroxybenzoyl)thiosemicarbazide hemihydrate
;
_space_group_IT_number 14
_symmetry_cell_setting monoclinic
_symmetry_space_group_name_Hall '-P 2yn'
_symmetry_space_group_name_H-M 'P 1 21/n 1'
_atom_sites_solution_hydrogens geom
_atom_sites_solution_primary direct
_atom_sites_solution_secondary difmap
_audit_creation_method SHELXL-97
_cell_angle_alpha 90.00
_cell_angle_beta 90.1730(10)
_cell_angle_gamma 90.00
_cell_formula_units_Z 8
_cell_length_a 9.0718(11)
_cell_length_b 21.608(2)
_cell_length_c 10.1035(13)
_cell_measurement_reflns_used 2367
_cell_measurement_temperature 298(2)
_cell_measurement_theta_max 25.686
_cell_measurement_theta_min 2.225
_cell_volume 1980.5(4)
_computing_cell_refinement 'SAINT (Bruker, 2007)'
_computing_data_collection 'SMART (Bruker, 2007)'
_computing_data_reduction 'SAINT (Bruker, 2007)'
_computing_molecular_graphics 'SHELXTL (Sheldrick, 2008)'
_computing_publication_material 'SHELXTL (Sheldrick, 2008)'
_computing_structure_refinement 'SHELXL97 (Sheldrick, 2008)'
_computing_structure_solution 'SHELXS97 (Sheldrick, 2008)'
_diffrn_ambient_temperature 298(2)
_diffrn_measured_fraction_theta_full 0.997
_diffrn_measured_fraction_theta_max 0.997
_diffrn_measurement_device_type 'Bruker SMART APEX CCD area-detector'
_diffrn_measurement_method '\f and \w scans'
_diffrn_radiation_monochromator graphite
_diffrn_radiation_source 'fine-focus sealed tube'
_diffrn_radiation_type MoK\a
_diffrn_radiation_wavelength 0.71073
_diffrn_reflns_av_R_equivalents 0.0406
_diffrn_reflns_av_sigmaI/netI 0.0544
_diffrn_reflns_limit_h_max 10
_diffrn_reflns_limit_h_min -10
_diffrn_reflns_limit_k_max 25
_diffrn_reflns_limit_k_min -21
_diffrn_reflns_limit_l_max 12
_diffrn_reflns_limit_l_min -11
_diffrn_reflns_number 9862
_diffrn_reflns_theta_full 25.02
_diffrn_reflns_theta_max 25.02
_diffrn_reflns_theta_min 1.88
_exptl_absorpt_coefficient_mu 0.311
_exptl_absorpt_correction_T_max 0.9490
_exptl_absorpt_correction_T_min 0.8727
_exptl_absorpt_correction_type multi-scan
_exptl_absorpt_process_details '(SADABS; Sheldrick, 1996)'
_exptl_crystal_colour yellow
_exptl_crystal_density_diffrn 1.474
_exptl_crystal_density_method 'not measured'
_exptl_crystal_description block
_exptl_crystal_F_000 916
_exptl_crystal_size_max 0.45
_exptl_crystal_size_mid 0.20
_exptl_crystal_size_min 0.17
_refine_diff_density_max 0.372
_refine_diff_density_min -0.325
_refine_ls_extinction_method none
_refine_ls_goodness_of_fit_ref 1.013
_refine_ls_hydrogen_treatment constr
_refine_ls_matrix_type full
_refine_ls_number_parameters 262
_refine_ls_number_reflns 3487
_refine_ls_number_restraints 0
_refine_ls_restrained_S_all 1.013
_refine_ls_R_factor_all 0.0864
_refine_ls_R_factor_gt 0.0465
_refine_ls_shift/su_max 0.000
_refine_ls_shift/su_mean 0.000
_refine_ls_structure_factor_coef Fsqd
_refine_ls_weighting_details 'calc w=1/[\s^2^(Fo^2^)+(0.0468P)^2^+1.2463P] where P=(Fo^2^+2Fc^2^)/3'
_refine_ls_weighting_scheme calc
_refine_ls_wR_factor_gt 0.1010
_refine_ls_wR_factor_ref 0.1221
_reflns_number_gt 2202
_reflns_number_total 3487
_reflns_threshold_expression I>2\s(I)
_cod_data_source_file cv2777.cif
_cod_data_source_block I
_cod_original_sg_symbol_H-M 'P 21/n'
_cod_database_code 2228259
_cod_database_fobs_code 2228259

loop_
_symmetry_equiv_pos_as_xyz
'x, y, z'
'-x+1/2, y+1/2, -z+1/2'
'-x, -y, -z'
'x-1/2, -y-1/2, z-1/2'

loop_
_atom_site_type_symbol
_atom_site_label
_atom_site_fract_x
_atom_site_fract_y
_atom_site_fract_z
_atom_site_U_iso_or_equiv
_atom_site_adp_type
_atom_site_calc_flag
_atom_site_refinement_flags
_atom_site_occupancy
_atom_site_disorder_assembly
_atom_site_disorder_group
N N1 0.4021(3) 0.07227(12) 0.5682(3) 0.0401(7) Uani d . 1 . .
H H1 0.3330 0.0634 0.6231 0.048 Uiso calc R 1 . .
N N2 0.5273(3) 0.10117(11) 0.6152(3) 0.0392(7) Uani d . 1 . .
H H2 0.6033 0.0794 0.6354 0.047 Uiso calc R 1 . .
N N3 0.4849(3) 0.07466(12) 0.3544(3) 0.0443(7) Uani d . 1 . .
H H3A 0.5612 0.0950 0.3806 0.053 Uiso calc R 1 . .
H H3B 0.4746 0.0655 0.2721 0.053 Uiso calc R 1 . .
N N4 0.8800(3) 0.06010(11) 0.3372(3) 0.0399(7) Uani d . 1 . .
H H4' 0.8275 0.0385 0.3908 0.048 Uiso calc R 1 . .
N N5 0.9398(3) 0.11556(11) 0.3803(3) 0.0362(7) Uani d . 1 . .
H H5 1.0322 0.1177 0.3992 0.043 Uiso calc R 1 . .
N N6 0.9674(3) 0.07614(13) 0.1292(3) 0.0527(8) Uani d . 1 . .
H H6A 0.9949 0.1125 0.1534 0.063 Uiso calc R 1 . .
H H6B 0.9827 0.0639 0.0495 0.063 Uiso calc R 1 . .
O O1 0.4251(2) 0.19444(10) 0.5943(2) 0.0386(6) Uani d . 1 . .
O O2 0.5712(3) 0.29296(10) 0.6415(2) 0.0441(6) Uani d . 1 . .
H H2A 0.5042 0.2722 0.6100 0.066 Uiso calc R 1 . .
O O3 0.7237(2) 0.16510(10) 0.3629(2) 0.0439(6) Uani d . 1 . .
O O4 1.1396(2) 0.17295(9) 0.5240(2) 0.0408(6) Uani d . 1 . .
H H4 1.2180 0.1806 0.5612 0.061 Uiso calc R 1 . .
O O5 0.3935(7) 0.0087(2) 0.0932(4) 0.172(2) Uani d . 1 . .
H H5D 0.3575 -0.0063 0.1638 0.206 Uiso d PR 0.50 . .
H H5B 0.4780 0.0030 0.0591 0.206 Uiso d PR 0.50 . .
S S1 0.23175(9) 0.01686(4) 0.39559(9) 0.0415(3) Uani d . 1 . .
S S2 0.84286(14) -0.03260(5) 0.17448(11) 0.0703(4) Uani d . 1 . .
C C1 0.3839(4) 0.05757(13) 0.4406(3) 0.0336(8) Uani d . 1 . .
C C2 0.5320(3) 0.16295(14) 0.6297(3) 0.0307(7) Uani d . 1 . .
C C3 0.6647(3) 0.19040(13) 0.6870(3) 0.0287(7) Uani d . 1 . .
C C4 0.6763(3) 0.25507(14) 0.6910(3) 0.0315(7) Uani d . 1 . .
C C5 0.7998(4) 0.28273(16) 0.7474(3) 0.0404(8) Uani d . 1 . .
H H5A 0.8066 0.3256 0.7513 0.049 Uiso calc R 1 . .
C C6 0.9113(4) 0.24687(18) 0.7971(3) 0.0448(9) Uani d . 1 . .
H H6 0.9938 0.2657 0.8342 0.054 Uiso calc R 1 . .
C C7 0.9031(4) 0.18322(17) 0.7929(3) 0.0445(9) Uani d . 1 . .
H H7 0.9797 0.1593 0.8267 0.053 Uiso calc R 1 . .
C C8 0.7813(3) 0.15549(15) 0.7387(3) 0.0377(8) Uani d . 1 . .
H H8 0.7761 0.1125 0.7361 0.045 Uiso calc R 1 . .
C C9 0.9021(4) 0.03945(15) 0.2138(4) 0.0412(8) Uani d . 1 . .
C C10 0.8546(3) 0.16613(14) 0.3929(3) 0.0307(7) Uani d . 1 . .
C C11 0.9288(3) 0.22405(13) 0.4381(3) 0.0288(7) Uani d . 1 . .
C C12 1.0660(3) 0.22665(13) 0.5004(3) 0.0303(7) Uani d . 1 . .
C C13 1.1241(4) 0.28340(14) 0.5386(3) 0.0370(8) Uani d . 1 . .
H H13 1.2142 0.2849 0.5826 0.044 Uiso calc R 1 . .
C C14 1.0501(4) 0.33711(15) 0.5122(3) 0.0425(9) Uani d . 1 . .
H H14 1.0910 0.3749 0.5365 0.051 Uiso calc R 1 . .
C C15 0.9147(4) 0.33536(15) 0.4495(3) 0.0431(9) Uani d . 1 . .
H H15 0.8642 0.3719 0.4314 0.052 Uiso calc R 1 . .
C C16 0.8552(4) 0.27936(14) 0.4143(3) 0.0373(8) Uani d . 1 . .
H H16 0.7633 0.2784 0.3733 0.045 Uiso calc R 1 . .

loop_
_atom_site_aniso_label
_atom_site_aniso_U_11
_atom_site_aniso_U_22
_atom_site_aniso_U_33
_atom_site_aniso_U_12
_atom_site_aniso_U_13
_atom_site_aniso_U_23
N1 0.0370(17) 0.0357(16) 0.0475(18) -0.0102(13) -0.0024(14) -0.0063(14)
N2 0.0284(16) 0.0278(15) 0.0613(19) -0.0024(12) -0.0136(13) -0.0030(13)
N3 0.0396(18) 0.0449(17) 0.0485(18) -0.0078(14) -0.0004(15) -0.0042(14)
N4 0.0388(17) 0.0296(15) 0.0514(18) -0.0092(12) 0.0036(14) -0.0057(13)
N5 0.0256(15) 0.0272(14) 0.0558(18) -0.0054(12) -0.0035(13) -0.0093(13)
N6 0.078(2) 0.0351(17) 0.0453(18) -0.0171(16) 0.0066(16) -0.0064(15)
O1 0.0281(13) 0.0323(12) 0.0555(14) 0.0039(10) -0.0091(11) -0.0004(11)
O2 0.0432(15) 0.0294(12) 0.0596(15) 0.0017(10) -0.0031(12) -0.0032(11)
O3 0.0241(13) 0.0436(14) 0.0639(16) -0.0005(10) -0.0073(11) -0.0033(12)
O4 0.0315(13) 0.0331(13) 0.0577(15) 0.0027(10) -0.0120(11) -0.0027(11)
O5 0.299(7) 0.114(3) 0.102(3) -0.017(4) 0.030(4) -0.006(3)
S1 0.0350(5) 0.0327(5) 0.0567(6) -0.0036(4) -0.0089(4) -0.0056(4)
S2 0.1012(9) 0.0420(6) 0.0677(7) -0.0309(6) 0.0138(6) -0.0172(5)
C1 0.0309(19) 0.0198(16) 0.050(2) 0.0055(13) -0.0033(16) -0.0016(15)
C2 0.0303(18) 0.0316(18) 0.0302(17) -0.0006(15) 0.0035(14) 0.0010(14)
C3 0.0264(17) 0.0303(17) 0.0293(17) -0.0022(13) 0.0012(13) -0.0030(14)
C4 0.0308(19) 0.0325(18) 0.0313(18) 0.0019(14) 0.0051(14) -0.0033(15)
C5 0.041(2) 0.0376(19) 0.043(2) -0.0130(16) 0.0075(17) -0.0115(16)
C6 0.030(2) 0.064(3) 0.040(2) -0.0169(18) 0.0041(16) -0.0147(19)
C7 0.030(2) 0.058(2) 0.045(2) -0.0004(17) -0.0064(16) -0.0021(18)
C8 0.036(2) 0.0357(19) 0.0410(19) 0.0022(15) -0.0036(16) -0.0021(16)
C9 0.040(2) 0.0313(19) 0.052(2) -0.0035(15) -0.0020(17) -0.0036(17)
C10 0.0270(19) 0.0315(18) 0.0337(18) -0.0003(14) 0.0046(14) 0.0012(14)
C11 0.0253(17) 0.0284(17) 0.0328(17) -0.0003(13) 0.0068(14) -0.0011(14)
C12 0.0288(18) 0.0285(17) 0.0338(18) 0.0000(14) 0.0034(14) -0.0009(14)
C13 0.0326(19) 0.0354(19) 0.043(2) -0.0050(15) 0.0012(16) -0.0043(16)
C14 0.048(2) 0.0285(19) 0.051(2) -0.0053(17) 0.0093(18) -0.0096(16)
C15 0.046(2) 0.0274(18) 0.056(2) 0.0080(16) 0.0064(18) 0.0025(16)
C16 0.034(2) 0.0360(19) 0.042(2) 0.0057(15) 0.0076(15) 0.0017(16)

loop_
_atom_type_symbol
_atom_type_description
_atom_type_scat_dispersion_real
_atom_type_scat_dispersion_imag
_atom_type_scat_source
C C 0.0033 0.0016 'International Tables Vol C Tables 4.2.6.8 and 6.1.1.4'
H H 0.0000 0.0000 'International Tables Vol C Tables 4.2.6.8 and 6.1.1.4'
N N 0.0061 0.0033 'International Tables Vol C Tables 4.2.6.8 and 6.1.1.4'
O O 0.0106 0.0060 'International Tables Vol C Tables 4.2.6.8 and 6.1.1.4'
S S 0.1246 0.1234 'International Tables Vol C Tables 4.2.6.8 and 6.1.1.4'

loop_
_geom_angle_atom_site_label_1
_geom_angle_atom_site_label_2
_geom_angle_atom_site_label_3
_geom_angle_site_symmetry_1
_geom_angle_site_symmetry_3
_geom_angle
_geom_angle_publ_flag
C1 N1 N2 . . 122.6(3) ?
C1 N1 H1 . . 118.7 ?
N2 N1 H1 . . 118.7 ?
C2 N2 N1 . . 120.9(3) ?
C2 N2 H2 . . 119.5 ?
N1 N2 H2 . . 119.5 ?
C1 N3 H3A . . 120.0 ?
C1 N3 H3B . . 120.0 ?
H3A N3 H3B . . 120.0 ?
C9 N4 N5 . . 121.4(3) ?
C9 N4 H4' . . 119.3 ?
N5 N4 H4' . . 119.3 ?
C10 N5 N4 . . 120.5(3) ?
C10 N5 H5 . . 119.7 ?
N4 N5 H5 . . 119.7 ?
C9 N6 H6A . . 120.0 ?
C9 N6 H6B . . 120.0 ?
H6A N6 H6B . . 120.0 ?
C4 O2 H2A . . 109.5 ?
C12 O4 H4 . . 109.5 ?
H5D O5 H5B . . 129.4 ?
N3 C1 N1 . . 119.1(3) ?
N3 C1 S1 . . 122.3(3) ?
N1 C1 S1 . . 118.6(3) ?
O1 C2 N2 . . 119.4(3) ?
O1 C2 C3 . . 122.4(3) ?
N2 C2 C3 . . 118.2(3) ?
C8 C3 C4 . . 118.1(3) ?
C8 C3 C2 . . 123.4(3) ?
C4 C3 C2 . . 118.5(3) ?
O2 C4 C5 . . 117.2(3) ?
O2 C4 C3 . . 122.7(3) ?
C5 C4 C3 . . 120.0(3) ?
C6 C5 C4 . . 120.1(3) ?
C6 C5 H5A . . 120.0 ?
C4 C5 H5A . . 120.0 ?
C5 C6 C7 . . 120.9(3) ?
C5 C6 H6 . . 119.5 ?
C7 C6 H6 . . 119.5 ?
C8 C7 C6 . . 119.5(3) ?
C8 C7 H7 . . 120.3 ?
C6 C7 H7 . . 120.3 ?
C7 C8 C3 . . 121.4(3) ?
C7 C8 H8 . . 119.3 ?
C3 C8 H8 . . 119.3 ?
N6 C9 N4 . . 118.4(3) ?
N6 C9 S2 . . 123.2(3) ?
N4 C9 S2 . . 118.4(3) ?
O3 C10 N5 . . 121.3(3) ?
O3 C10 C11 . . 121.8(3) ?
N5 C10 C11 . . 116.8(3) ?
C16 C11 C12 . . 118.1(3) ?
C16 C11 C10 . . 116.9(3) ?
C12 C11 C10 . . 125.0(3) ?
O4 C12 C13 . . 121.3(3) ?
O4 C12 C11 . . 118.8(3) ?
C13 C12 C11 . . 119.9(3) ?
C14 C13 C12 . . 120.6(3) ?
C14 C13 H13 . . 119.7 ?
C12 C13 H13 . . 119.7 ?
C13 C14 C15 . . 120.2(3) ?
C13 C14 H14 . . 119.9 ?
C15 C14 H14 . . 119.9 ?
C16 C15 C14 . . 119.5(3) ?
C16 C15 H15 . . 120.3 ?
C14 C15 H15 . . 120.3 ?
C15 C16 C11 . . 121.7(3) ?
C15 C16 H16 . . 119.2 ?
C11 C16 H16 . . 119.2 ?

loop_
_geom_bond_atom_site_label_1
_geom_bond_atom_site_label_2
_geom_bond_site_symmetry_2
_geom_bond_distance
_geom_bond_publ_flag
N1 C1 . 1.338(4) ?
N1 N2 . 1.379(3) ?
N1 H1 . 0.8600 ?
N2 C2 . 1.344(4) ?
N2 H2 . 0.8600 ?
N3 C1 . 1.319(4) ?
N3 H3A . 0.8600 ?
N3 H3B . 0.8600 ?
N4 C9 . 1.340(4) ?
N4 N5 . 1.385(3) ?
N4 H4' . 0.8600 ?
N5 C10 . 1.345(4) ?
N5 H5 . 0.8600 ?
N6 C9 . 1.308(4) ?
N6 H6A . 0.8600 ?
N6 H6B . 0.8600 ?
O1 C2 . 1.237(3) ?
O2 C4 . 1.351(4) ?
O2 H2A . 0.8200 ?
O3 C10 . 1.225(3) ?
O4 C12 . 1.359(3) ?
O4 H4 . 0.8200 ?
O5 H5D . 0.8496 ?
O5 H5B . 0.8500 ?
S1 C1 . 1.697(3) ?
S2 C9 . 1.694(3) ?
C2 C3 . 1.460(4) ?
C3 C8 . 1.399(4) ?
C3 C4 . 1.402(4) ?
C4 C5 . 1.391(4) ?
C5 C6 . 1.369(5) ?
C5 H5A . 0.9300 ?
C6 C7 . 1.378(5) ?
C6 H6 . 0.9300 ?
C7 C8 . 1.370(4) ?
C7 H7 . 0.9300 ?
C8 H8 . 0.9300 ?
C10 C11 . 1.492(4) ?
C11 C16 . 1.390(4) ?
C11 C12 . 1.394(4) ?
C12 C13 . 1.389(4) ?
C13 C14 . 1.367(4) ?
C13 H13 . 0.9300 ?
C14 C15 . 1.381(5) ?
C14 H14 . 0.9300 ?
C15 C16 . 1.371(4) ?
C15 H15 . 0.9300 ?
C16 H16 . 0.9300 ?

loop_
_geom_hbond_atom_site_label_D
_geom_hbond_atom_site_label_H
_geom_hbond_atom_site_label_A
_geom_hbond_site_symmetry_A
_geom_hbond_distance_DH
_geom_hbond_distance_HA
_geom_hbond_distance_DA
_geom_hbond_angle_DHA
N2 H2 S1 3_656 0.86 2.58 3.361(3) 151.4
N5 H5 S1 1_655 0.86 2.83 3.404(3) 125.4
N6 H6A O2 4_665 0.86 2.16 2.984(3) 160.3
N6 H6B S2 3_755 0.86 2.85 3.647(3) 155.5
O4 H4 O1 1_655 0.82 1.93 2.724(3) 162.3
O5 H5B O5 3_655 0.85 1.95 2.728(10) 151.7
N3 H3A O3 . 0.86 2.12 2.918(3) 153.7
N3 H3B O5 . 0.86 2.30 3.110(5) 156.3
N5 H5 O4 . 0.86 1.99 2.629(3) 130.3
O2 H2A O1 . 0.82 1.83 2.552(3) 145.6
O5 H5D S1 . 0.85 2.66 3.398(4) 146.7
